data_4101942
loop_
_publ_author_name
'Pradip Bag'
'Mikhail E. Itkis'
'Sushanta K. Pal'
'Bruno Donnadieu'
'Fook S. Tham'
'Hyunsoo Park'
'John A. Schlueter'
'Theo Siegrist'
'Robert C. Haddon'

_publ_section_title
;
 Resonating Valence Bond and \s-Charge Density Wave Phases in a
 Benzannulated Phenalenyl Radical
;
_journal_name_full 'Journal of the American Chemical Society'
_journal_page_first 2684
_journal_page_last 2694
_journal_paper_doi 10.1021/ja908768a
_journal_volume 132
_journal_year 2010
_chemical_formula_sum 'C48 H32 B N2 O2'
_chemical_formula_weight 679.57
_chemical_name_systematic
; 
 ? 
;
_space_group_IT_number 14
_symmetry_cell_setting monoclinic
_symmetry_space_group_name_Hall '-P 2ybc'
_symmetry_space_group_name_H-M 'P 1 21/c 1'
_atom_sites_solution_hydrogens geom
_atom_sites_solution_primary direct
_atom_sites_solution_secondary difmap
_audit_creation_method SHELXL-97
_cell_angle_alpha 90.00
_cell_angle_beta 98.9312(5)
_cell_angle_gamma 90.00
_cell_formula_units_Z 4
_cell_length_a 10.0955(3)
_cell_length_b 19.2247(6)
_cell_length_c 17.2688(6)
_cell_measurement_reflns_used 9931
_cell_measurement_temperature 150(2)
_cell_measurement_theta_max 31.16
_cell_measurement_theta_min 2.30
_cell_volume 3310.94(18)
_computing_cell_refinement 'Bruker SAINT'
_computing_data_collection 'Bruker APEX2'
_computing_data_reduction 'Bruker SAINT'
_computing_molecular_graphics 'Bruker SHELXTL'
_computing_publication_material 'Bruker SHELXTL'
_computing_structure_refinement 'SHELXL-97 (Sheldrick, 2008)'
_computing_structure_solution 'SHELXS-97 (Sheldrick, 2008)'
_diffrn_ambient_temperature 150(2)
_diffrn_measured_fraction_theta_full 0.999
_diffrn_measured_fraction_theta_max 0.999
_diffrn_measurement_device_type 'Bruker APEX-II CCD'
_diffrn_measurement_method '\f and \w scans'
_diffrn_radiation_monochromator graphite
_diffrn_radiation_source 'Normal-focus sealed tube'
_diffrn_radiation_type MoK\a
_diffrn_radiation_wavelength 0.71073
_diffrn_reflns_av_R_equivalents 0.0258
_diffrn_reflns_av_sigmaI/netI 0.0222
_diffrn_reflns_limit_h_max 13
_diffrn_reflns_limit_h_min -13
_diffrn_reflns_limit_k_max 25
_diffrn_reflns_limit_k_min -25
_diffrn_reflns_limit_l_max 22
_diffrn_reflns_limit_l_min -23
_diffrn_reflns_number 39104
_diffrn_reflns_theta_full 28.28
_diffrn_reflns_theta_max 28.28
_diffrn_reflns_theta_min 2.12
_exptl_absorpt_coefficient_mu 0.082
_exptl_absorpt_correction_T_max 0.9789
_exptl_absorpt_correction_T_min 0.9685
_exptl_absorpt_correction_type multi-scan
_exptl_absorpt_process_details 'Bruker SADABS'
_exptl_crystal_colour black
_exptl_crystal_density_diffrn 1.363
_exptl_crystal_density_meas ?
_exptl_crystal_density_method 'not measured'
_exptl_crystal_description 'prism frag'
_exptl_crystal_F_000 1420
_exptl_crystal_size_max 0.39
_exptl_crystal_size_mid 0.35
_exptl_crystal_size_min 0.26
_refine_diff_density_max 0.490
_refine_diff_density_min -0.225
_refine_diff_density_rms 0.071
_refine_ls_extinction_method none
_refine_ls_goodness_of_fit_ref 1.037
_refine_ls_hydrogen_treatment constr
_refine_ls_matrix_type full
_refine_ls_number_parameters 528
_refine_ls_number_reflns 8220
_refine_ls_number_restraints 145
_refine_ls_restrained_S_all 1.028
_refine_ls_R_factor_all 0.0763
_refine_ls_R_factor_gt 0.0596
_refine_ls_shift/su_max 0.000
_refine_ls_shift/su_mean 0.000
_refine_ls_structure_factor_coef Fsqd
_refine_ls_weighting_details 'calc w=1/[\s^2^(Fo^2^)+(0.1172P)^2^+0.7174P] where P=(Fo^2^+2Fc^2^)/3'
_refine_ls_weighting_scheme calc
_refine_ls_wR_factor_gt 0.1705
_refine_ls_wR_factor_ref 0.1911
_reflns_number_gt 6067
_reflns_number_total 8220
_reflns_threshold_expression >2sigma(I)
_cod_data_source_file ja908768a_si_007.cif
_cod_data_source_block rh158_150k-p21c
_cod_depositor_comments
;
The following automatic conversions were performed:

'_exptl_crystal_density_meas' value 'not measured' was changed to '?'
- the value is perceived as not measured.

Automatic conversion script
Id: cif_fix_values 3008 2015-01-20 13:52:24Z robertas 
;
_cod_database_code 4101942

loop_
_symmetry_equiv_pos_as_xyz
'x, y, z'
'-x, y+1/2, -z+1/2'
'-x, -y, -z'
'x, -y-1/2, z-1/2'

loop_
_atom_site_label
_atom_site_type_symbol
_atom_site_fract_x
_atom_site_fract_y
_atom_site_fract_z
_atom_site_U_iso_or_equiv
_atom_site_adp_type
_atom_site_occupancy
_atom_site_symmetry_multiplicity
_atom_site_calc_flag
_atom_site_refinement_flags
_atom_site_disorder_assembly
_atom_site_disorder_group
B1 B 0.00316(13) 0.64639(8) 0.25609(8) 0.0217(3) Uani 1 1 d . . .
O1 O 0.09683(9) 0.69155(5) 0.22391(5) 0.0247(2) Uani 1 1 d . B .
C1 C 0.16526(15) 0.69882(8) -0.09057(8) 0.0316(3) Uani 1 1 d . . .
H1 H 0.2234 0.7320 -0.1084 0.038 Uiso 1 1 calc R . .
C2 C 0.09351(16) 0.65404(8) -0.14358(9) 0.0345(3) Uani 1 1 d . B .
H2 H 0.1006 0.6575 -0.1977 0.041 Uiso 1 1 calc R . .
C3 C 0.01083(16) 0.60387(8) -0.11845(9) 0.0338(3) Uani 1 1 d . . .
H3 H -0.0234 0.5680 -0.1538 0.041 Uiso 1 1 calc R A 1
C3A C -0.0227(8) 0.6040(5) -0.0462(6) 0.0268(13) Uani 0.435(8) 1 d PU B 1
C4 C -0.1137(5) 0.5576(2) -0.0205(2) 0.0317(12) Uani 0.435(8) 1 d PU B 1
H4 H -0.1639 0.5271 -0.0572 0.038 Uiso 0.435(8) 1 calc PR B 1
C5 C -0.1319(10) 0.5550(6) 0.0569(7) 0.0264(15) Uani 0.435(8) 1 d PU B 1
H5 H -0.1991 0.5250 0.0709 0.032 Uiso 0.435(8) 1 calc PR B 1
C3AD C 0.0124(5) 0.5948(3) -0.0357(4) 0.0179(8) Uani 0.565(8) 1 d PDU B 2
C4D C -0.0535(3) 0.53173(13) -0.00552(13) 0.0181(9) Uani 0.565(8) 1 d PDU . 2
H4D H -0.1313 0.5178 -0.0457 0.022 Uiso 0.565(8) 1 calc PR B 2
C5D C -0.1036(7) 0.5453(4) 0.0700(5) 0.0197(10) Uani 0.565(8) 1 d PDU B 2
H5D H -0.1734 0.5171 0.0841 0.024 Uiso 0.565(8) 1 calc PR B 2
C6 C -0.05255(13) 0.59635(7) 0.11839(8) 0.0241(3) Uani 1 1 d D . .
C6A C 0.04518(13) 0.64448(7) 0.09514(8) 0.0251(3) Uani 1 1 d . B .
C7 C 0.11217(12) 0.69088(6) 0.14818(7) 0.0218(3) Uani 1 1 d . . .
C7A C 0.20614(12) 0.74034(6) 0.12555(8) 0.0227(3) Uani 1 1 d . B .
C8 C 0.27790(13) 0.78566(7) 0.18134(8) 0.0270(3) Uani 1 1 d . . .
H8 H 0.2618 0.7847 0.2341 0.032 Uiso 1 1 calc R B .
C9 C 0.37094(15) 0.83126(7) 0.15998(9) 0.0330(3) Uani 1 1 d . B .
H9 H 0.4180 0.8619 0.1977 0.040 Uiso 1 1 calc R . .
C10 C 0.39609(16) 0.83235(8) 0.08256(10) 0.0368(4) Uani 1 1 d . . .
H10 H 0.4622 0.8628 0.0682 0.044 Uiso 1 1 calc R B .
C11 C 0.32538(15) 0.78951(8) 0.02734(9) 0.0324(3) Uani 1 1 d . B .
H11 H 0.3425 0.7914 -0.0252 0.039 Uiso 1 1 calc R . .
C11A C 0.22814(13) 0.74275(7) 0.04664(8) 0.0250(3) Uani 1 1 d . . .
C11B C 0.15383(13) 0.69622(7) -0.01064(8) 0.0253(3) Uani 1 1 d . B .
C11C C 0.06697(14) 0.64637(7) 0.01470(8) 0.0273(3) Uani 1 1 d D . .
N1 N -0.07817(10) 0.60143(6) 0.19420(6) 0.0234(2) Uani 1 1 d . B .
C12 C -0.17327(13) 0.55241(7) 0.21998(8) 0.0262(3) Uani 1 1 d . . .
H12A H -0.1666 0.5557 0.2777 0.031 Uiso 1 1 calc R B .
H12B H -0.1471 0.5046 0.2073 0.031 Uiso 1 1 calc R . .
C13 C -0.31785(12) 0.56421(7) 0.18339(8) 0.0259(3) Uani 1 1 d . B .
C14 C -0.39897(16) 0.50926(8) 0.15356(13) 0.0501(5) Uani 1 1 d . . .
H14 H -0.3640 0.4633 0.1564 0.060 Uiso 1 1 calc R B .
C15 C -0.53155(17) 0.52099(10) 0.11944(15) 0.0625(6) Uani 1 1 d . B .
H15 H -0.5863 0.4830 0.0991 0.075 Uiso 1 1 calc R . .
C16 C -0.58366(15) 0.58739(9) 0.11510(12) 0.0439(4) Uani 1 1 d . . .
H16 H -0.6741 0.5954 0.0921 0.053 Uiso 1 1 calc R B .
C17 C -0.50297(15) 0.64209(8) 0.14458(10) 0.0372(4) Uani 1 1 d . B .
H17 H -0.5379 0.6881 0.1415 0.045 Uiso 1 1 calc R . .
C18 C -0.37154(14) 0.63053(7) 0.17856(9) 0.0305(3) Uani 1 1 d . . .
H18 H -0.3173 0.6687 0.1989 0.037 Uiso 1 1 calc R B .
O21 O -0.08871(9) 0.69245(5) 0.29167(5) 0.0248(2) Uani 1 1 d . D .
C21 C -0.15719(16) 0.69782(8) 0.60535(9) 0.0346(3) Uani 1 1 d . . .
H21 H -0.2180 0.7297 0.6230 0.042 Uiso 1 1 calc R . .
C22 C -0.08660(16) 0.65245(9) 0.65840(9) 0.0372(4) Uani 1 1 d . D .
H22 H -0.0999 0.6532 0.7117 0.045 Uiso 1 1 calc R . .
C23 C 0.00306(15) 0.60615(8) 0.63444(8) 0.0324(3) Uani 1 1 d . . .
H23 H 0.0507 0.5748 0.6712 0.039 Uiso 1 1 calc R C 1
C23A C 0.02436(17) 0.60492(9) 0.55686(10) 0.0245(4) Uani 0.930(5) 1 d PU D 1
C24 C 0.11556(15) 0.55729(8) 0.53011(9) 0.0258(4) Uani 0.930(5) 1 d PU D 1
H24 H 0.1643 0.5264 0.5669 0.031 Uiso 0.930(5) 1 calc PR D 1
C25 C 0.1356(3) 0.55428(12) 0.45428(14) 0.0247(5) Uani 0.930(5) 1 d PU D 1
H25 H 0.1971 0.5214 0.4393 0.030 Uiso 0.930(5) 1 calc PR D 1
C23D C -0.003(3) 0.5930(9) 0.5446(13) 0.0245(4) Uani 0.070(5) 1 d PDU D 2
C24D C 0.0561(14) 0.5302(7) 0.5094(12) 0.038(6) Uani 0.070(5) 1 d PDU . 2
H24D H 0.1287 0.5115 0.5500 0.045 Uiso 0.070(5) 1 calc PR D 2
C25D C 0.118(4) 0.5463(18) 0.4389(19) 0.040(9) Uani 0.070(5) 1 d PDU D 2
H25D H 0.1901 0.5199 0.4251 0.048 Uiso 0.070(5) 1 calc PR D 2
C26 C 0.06499(12) 0.60027(6) 0.39621(7) 0.0214(3) Uani 1 1 d D . .
C26A C -0.02931(12) 0.64820(6) 0.42095(7) 0.0216(3) Uani 1 1 d . D .
C27 C -0.10135(12) 0.69333(6) 0.36668(7) 0.0207(3) Uani 1 1 d . . .
C27A C -0.19547(13) 0.74239(7) 0.38988(8) 0.0233(3) Uani 1 1 d . D .
C28 C -0.26863(14) 0.78695(7) 0.33386(8) 0.0275(3) Uani 1 1 d . . .
H28 H -0.2540 0.7853 0.2808 0.033 Uiso 1 1 calc R D .
C29 C -0.36090(16) 0.83271(8) 0.35562(9) 0.0360(3) Uani 1 1 d . D .
H29 H -0.4097 0.8627 0.3178 0.043 Uiso 1 1 calc R . .
C30 C -0.38272(18) 0.83497(9) 0.43343(10) 0.0428(4) Uani 1 1 d . . .
H30 H -0.4473 0.8662 0.4482 0.051 Uiso 1 1 calc R D .
C31 C -0.31124(17) 0.79230(9) 0.48889(9) 0.0388(4) Uani 1 1 d . D .
H31 H -0.3265 0.7950 0.5417 0.047 Uiso 1 1 calc R . .
C31A C -0.21609(13) 0.74482(7) 0.46891(8) 0.0268(3) Uani 1 1 d . . .
C31B C -0.14150(14) 0.69806(7) 0.52608(8) 0.0264(3) Uani 1 1 d . D .
C31C C -0.04992(13) 0.65048(7) 0.50133(8) 0.0230(3) Uani 1 1 d D . .
N21 N 0.08413(10) 0.60053(6) 0.32091(7) 0.0239(2) Uani 1 1 d . D .
C32 C 0.18027(13) 0.55169(7) 0.29437(8) 0.0272(3) Uani 1 1 d . . .
H32A H 0.1725 0.5549 0.2366 0.033 Uiso 1 1 calc R D .
H32B H 0.1553 0.5037 0.3073 0.033 Uiso 1 1 calc R . .
C33 C 0.32512(13) 0.56428(7) 0.33011(8) 0.0272(3) Uani 1 1 d . D .
C34 C 0.40656(16) 0.50927(9) 0.35908(14) 0.0538(5) Uani 1 1 d . . .
H34 H 0.3719 0.4632 0.3557 0.065 Uiso 1 1 calc R D .
C35 C 0.53904(17) 0.52103(10) 0.39314(16) 0.0650(7) Uani 1 1 d . D .
H35 H 0.5941 0.4830 0.4131 0.078 Uiso 1 1 calc R . .
C36 C 0.59052(15) 0.58741(9) 0.39801(12) 0.0442(4) Uani 1 1 d . . .
H36 H 0.6809 0.5954 0.4212 0.053 Uiso 1 1 calc R D .
C37 C 0.50969(15) 0.64222(8) 0.36897(10) 0.0360(3) Uani 1 1 d . D .
H37 H 0.5446 0.6882 0.3723 0.043 Uiso 1 1 calc R . .
C38 C 0.37803(14) 0.63074(7) 0.33494(9) 0.0303(3) Uani 1 1 d . . .
H38 H 0.3236 0.6689 0.3147 0.036 Uiso 1 1 calc R D .

loop_
_atom_site_aniso_label
_atom_site_aniso_U_11
_atom_site_aniso_U_22
_atom_site_aniso_U_33
_atom_site_aniso_U_23
_atom_site_aniso_U_13
_atom_site_aniso_U_12
B1 0.0196(6) 0.0259(7) 0.0203(7) 0.0005(5) 0.0051(5) 0.0013(5)
O1 0.0239(4) 0.0287(5) 0.0221(5) -0.0024(4) 0.0059(4) -0.0035(4)
C1 0.0382(8) 0.0317(7) 0.0260(7) 0.0067(5) 0.0083(6) 0.0003(6)
C2 0.0443(8) 0.0365(8) 0.0232(7) 0.0046(6) 0.0073(6) 0.0033(6)
C3 0.0453(8) 0.0288(7) 0.0287(7) -0.0052(6) 0.0100(6) 0.0006(6)
C3A 0.022(3) 0.027(3) 0.029(3) -0.005(2) -0.003(2) 0.008(2)
C4 0.030(2) 0.030(2) 0.0326(18) -0.0057(14) -0.0035(15) 0.0039(17)
C5 0.024(4) 0.026(4) 0.028(4) 0.001(2) 0.000(3) 0.002(2)
C3AD 0.017(2) 0.0189(17) 0.0177(17) 0.0012(12) 0.0013(16) 0.0046(15)
C4D 0.0201(15) 0.0180(13) 0.0154(10) -0.0029(8) 0.0004(9) 0.0004(11)
C5D 0.022(3) 0.017(2) 0.021(2) 0.0003(15) 0.0036(18) 0.0025(17)
C6 0.0224(6) 0.0253(6) 0.0258(6) -0.0036(5) 0.0073(5) -0.0006(5)
C6A 0.0286(6) 0.0230(6) 0.0259(7) -0.0041(5) 0.0107(5) -0.0012(5)
C7 0.0216(6) 0.0224(6) 0.0222(6) -0.0011(5) 0.0063(5) 0.0027(5)
C7A 0.0213(6) 0.0207(6) 0.0265(6) 0.0001(5) 0.0047(5) 0.0022(5)
C8 0.0265(6) 0.0254(6) 0.0288(7) -0.0007(5) 0.0036(5) -0.0001(5)
C9 0.0326(7) 0.0266(7) 0.0385(8) 0.0004(6) 0.0015(6) -0.0058(6)
C10 0.0370(8) 0.0300(7) 0.0441(9) 0.0067(6) 0.0084(7) -0.0090(6)
C11 0.0364(8) 0.0293(7) 0.0329(7) 0.0052(6) 0.0100(6) -0.0035(6)
C11A 0.0264(6) 0.0219(6) 0.0275(7) 0.0033(5) 0.0066(5) 0.0033(5)
C11B 0.0289(7) 0.0228(6) 0.0251(7) 0.0017(5) 0.0073(5) 0.0038(5)
C11C 0.0352(7) 0.0242(6) 0.0249(7) -0.0041(5) 0.0117(5) -0.0012(5)
N1 0.0186(5) 0.0274(5) 0.0245(6) 0.0011(4) 0.0045(4) -0.0015(4)
C12 0.0219(6) 0.0268(6) 0.0304(7) 0.0046(5) 0.0054(5) -0.0009(5)
C13 0.0200(6) 0.0275(7) 0.0312(7) 0.0033(5) 0.0074(5) 0.0003(5)
C14 0.0284(8) 0.0272(8) 0.0910(15) 0.0003(8) -0.0029(8) -0.0002(6)
C15 0.0290(8) 0.0373(9) 0.1142(19) -0.0012(10) -0.0103(10) -0.0054(7)
C16 0.0208(7) 0.0437(9) 0.0659(12) 0.0053(8) 0.0023(7) 0.0036(6)
C17 0.0293(7) 0.0334(8) 0.0496(9) 0.0040(7) 0.0085(6) 0.0076(6)
C18 0.0277(7) 0.0278(7) 0.0361(8) -0.0011(5) 0.0057(6) 0.0020(5)
O21 0.0242(5) 0.0290(5) 0.0220(5) 0.0029(4) 0.0057(4) 0.0056(4)
C21 0.0403(8) 0.0388(8) 0.0257(7) -0.0025(6) 0.0082(6) 0.0028(6)
C22 0.0454(9) 0.0442(9) 0.0222(7) 0.0015(6) 0.0064(6) -0.0016(7)
C23 0.0382(8) 0.0338(7) 0.0236(7) 0.0060(5) 0.0002(6) -0.0031(6)
C23A 0.0246(8) 0.0255(7) 0.0220(8) 0.0016(6) -0.0015(6) -0.0077(6)
C24 0.0240(7) 0.0253(8) 0.0255(7) 0.0056(5) -0.0040(6) -0.0020(5)
C25 0.0200(8) 0.0236(8) 0.0295(10) 0.0024(8) 0.0009(7) 0.0004(7)
C23D 0.0246(8) 0.0255(7) 0.0220(8) 0.0016(6) -0.0015(6) -0.0077(6)
C24D 0.038(11) 0.033(10) 0.044(11) 0.020(8) 0.013(9) 0.015(9)
C25D 0.040(16) 0.050(16) 0.033(14) -0.005(11) 0.013(12) -0.015(12)
C26 0.0170(5) 0.0222(6) 0.0245(6) 0.0015(5) 0.0019(5) -0.0025(4)
C26A 0.0187(5) 0.0232(6) 0.0227(6) 0.0013(5) 0.0025(5) -0.0023(4)
C27 0.0191(6) 0.0229(6) 0.0207(6) 0.0004(4) 0.0049(4) -0.0018(4)
C27A 0.0216(6) 0.0228(6) 0.0256(6) -0.0005(5) 0.0044(5) -0.0009(5)
C28 0.0285(7) 0.0267(6) 0.0276(7) 0.0013(5) 0.0052(5) 0.0042(5)
C29 0.0379(8) 0.0321(8) 0.0379(8) 0.0034(6) 0.0051(6) 0.0119(6)
C30 0.0486(9) 0.0403(9) 0.0422(9) -0.0004(7) 0.0148(7) 0.0211(7)
C31 0.0458(9) 0.0408(8) 0.0327(8) 0.0001(6) 0.0147(7) 0.0133(7)
C31A 0.0280(7) 0.0273(7) 0.0258(7) -0.0009(5) 0.0065(5) 0.0016(5)
C31B 0.0282(7) 0.0282(7) 0.0231(6) -0.0002(5) 0.0051(5) -0.0020(5)
C31C 0.0229(6) 0.0234(6) 0.0227(6) 0.0019(5) 0.0034(5) -0.0046(5)
N21 0.0180(5) 0.0260(5) 0.0279(6) -0.0007(4) 0.0038(4) 0.0026(4)
C32 0.0214(6) 0.0270(6) 0.0330(7) -0.0039(5) 0.0033(5) 0.0029(5)
C33 0.0201(6) 0.0286(7) 0.0337(7) -0.0020(5) 0.0063(5) 0.0018(5)
C34 0.0266(8) 0.0284(8) 0.1021(16) 0.0020(9) -0.0039(8) 0.0034(6)
C35 0.0266(8) 0.0379(10) 0.123(2) 0.0072(11) -0.0111(10) 0.0076(7)
C36 0.0198(6) 0.0450(9) 0.0655(12) -0.0016(8) -0.0001(7) -0.0014(6)
C37 0.0273(7) 0.0347(8) 0.0462(9) -0.0022(6) 0.0066(6) -0.0062(6)
C38 0.0265(7) 0.0296(7) 0.0348(8) 0.0020(5) 0.0045(5) 0.0005(5)

loop_
_atom_type_symbol
_atom_type_description
_atom_type_scat_dispersion_real
_atom_type_scat_dispersion_imag
_atom_type_scat_source
C C 0.0033 0.0016 'International Tables Vol C Tables 4.2.6.8 and 6.1.1.4'
H H 0.0000 0.0000 'International Tables Vol C Tables 4.2.6.8 and 6.1.1.4'
B B 0.0013 0.0007 'International Tables Vol C Tables 4.2.6.8 and 6.1.1.4'
N N 0.0061 0.0033 'International Tables Vol C Tables 4.2.6.8 and 6.1.1.4'
O O 0.0106 0.0060 'International Tables Vol C Tables 4.2.6.8 and 6.1.1.4'

loop_
_geom_angle_atom_site_label_1
_geom_angle_atom_site_label_2
_geom_angle_atom_site_label_3
_geom_angle
_geom_angle_site_symmetry_1
_geom_angle_site_symmetry_3
_geom_angle_publ_flag
O1 B1 O21 106.68(11) . . ?
O1 B1 N1 112.60(10) . . ?
O21 B1 N1 109.15(10) . . ?
O1 B1 N21 108.25(9) . . ?
O21 B1 N21 109.47(10) . . ?
N1 B1 N21 110.59(11) . . ?
C7 O1 B1 123.14(10) . . ?
C2 C1 C11B 121.07(13) . . ?
C2 C1 H1 119.5 . . ?
C11B C1 H1 119.5 . . ?
C1 C2 C3 120.40(13) . . ?
C1 C2 H2 119.8 . . ?
C3 C2 H2 119.8 . . ?
C3A C3 C2 122.7(4) . . ?
C3A C3 C3AD 16.6(3) . . ?
C2 C3 C3AD 118.7(3) . . ?
C3A C3 H3 118.7 . . ?
C2 C3 H3 118.7 . . ?
C3AD C3 H3 119.9 . . ?
C3 C3A C4 124.5(7) . . ?
C3 C3A C11C 115.9(6) . . ?
C4 C3A C11C 118.2(7) . . ?
C5 C4 C3A 121.5(7) . . ?
C5 C4 H4 119.2 . . ?
C3A C4 H4 119.2 . . ?
C4 C5 C6 123.1(9) . . ?
C4 C5 H5 118.5 . . ?
C6 C5 H5 118.5 . . ?
C11C C3AD C3 118.9(4) . . ?
C11C C3AD C4D 120.9(4) . . ?
C3 C3AD C4D 120.1(4) . . ?
C5D C4D C3AD 112.7(4) . . ?
C5D C4D C4D 109.8(3) . 3_565 ?
C3AD C4D C4D 108.8(3) . 3_565 ?
C5D C4D H4D 108.5 . . ?
C3AD C4D H4D 108.5 . . ?
C4D C4D H4D 108.5 3_565 . ?
C6 C5D C4D 121.6(6) . . ?
C6 C5D H5D 119.2 . . ?
C4D C5D H5D 119.2 . . ?
C5D C6 N1 122.3(4) . . ?
C5D C6 C6A 120.4(4) . . ?
N1 C6 C6A 116.95(11) . . ?
C5D C6 C5 14.9(5) . . ?
N1 C6 C5 124.5(5) . . ?
C6A C6 C5 117.6(5) . . ?
C7 C6A C11C 119.47(12) . . ?
C7 C6A C6 120.82(12) . . ?
C11C C6A C6 119.62(12) . . ?
O1 C7 C6A 122.37(11) . . ?
O1 C7 C7A 116.06(11) . . ?
C6A C7 C7A 121.54(12) . . ?
C8 C7A C11A 119.74(12) . . ?
C8 C7A C7 120.80(12) . . ?
C11A C7A C7 119.45(11) . . ?
C9 C8 C7A 120.61(13) . . ?
C9 C8 H8 119.7 . . ?
C7A C8 H8 119.7 . . ?
C8 C9 C10 119.89(13) . . ?
C8 C9 H9 120.1 . . ?
C10 C9 H9 120.1 . . ?
C11 C10 C9 120.17(13) . . ?
C11 C10 H10 119.9 . . ?
C9 C10 H10 119.9 . . ?
C10 C11 C11A 121.65(14) . . ?
C10 C11 H11 119.2 . . ?
C11A C11 H11 119.2 . . ?
C11 C11A C7A 117.90(12) . . ?
C11 C11A C11B 122.48(12) . . ?
C7A C11A C11B 119.59(11) . . ?
C1 C11B C11C 118.57(13) . . ?
C1 C11B C11A 122.34(12) . . ?
C11C C11B C11A 119.09(12) . . ?
C3AD C11C C11B 119.9(3) . . ?
C3AD C11C C6A 119.1(3) . . ?
C11B C11C C6A 120.70(12) . . ?
C3AD C11C C3A 15.5(3) . . ?
C11B C11C C3A 118.8(4) . . ?
C6A C11C C3A 119.5(4) . . ?
C6 N1 C12 118.21(11) . . ?
C6 N1 B1 123.40(10) . . ?
C12 N1 B1 117.56(10) . . ?
N1 C12 C13 114.33(11) . . ?
N1 C12 H12A 108.7 . . ?
C13 C12 H12A 108.7 . . ?
N1 C12 H12B 108.7 . . ?
C13 C12 H12B 108.7 . . ?
H12A C12 H12B 107.6 . . ?
C18 C13 C14 118.48(13) . . ?
C18 C13 C12 120.44(12) . . ?
C14 C13 C12 121.09(12) . . ?
C13 C14 C15 120.45(15) . . ?
C13 C14 H14 119.8 . . ?
C15 C14 H14 119.8 . . ?
C16 C15 C14 120.40(16) . . ?
C16 C15 H15 119.8 . . ?
C14 C15 H15 119.8 . . ?
C15 C16 C17 119.20(14) . . ?
C15 C16 H16 120.4 . . ?
C17 C16 H16 120.4 . . ?
C16 C17 C18 120.47(14) . . ?
C16 C17 H17 119.8 . . ?
C18 C17 H17 119.8 . . ?
C13 C18 C17 121.00(13) . . ?
C13 C18 H18 119.5 . . ?
C17 C18 H18 119.5 . . ?
C27 O21 B1 125.15(10) . . ?
C22 C21 C31B 121.67(14) . . ?
C22 C21 H21 119.2 . . ?
C31B C21 H21 119.2 . . ?
C23 C22 C21 120.30(14) . . ?
C23 C22 H22 119.8 . . ?
C21 C22 H22 119.8 . . ?
C22 C23 C23A 120.50(14) . . ?
C22 C23 C23D 118.5(7) . . ?
C23A C23 C23D 13.7(10) . . ?
C22 C23 H23 119.7 . . ?
C23A C23 H23 119.7 . . ?
C23D C23 H23 119.8 . . ?
C23 C23A C31C 119.66(15) . . ?
C23 C23A C24 121.86(14) . . ?
C31C C23A C24 118.44(14) . . ?
C25 C24 C23A 122.74(14) . . ?
C25 C24 H24 118.6 . . ?
C23A C24 H24 118.6 . . ?
C24 C25 C26 120.93(16) . . ?
C24 C25 H25 119.5 . . ?
C26 C25 H25 119.5 . . ?
C31C C23D C24D 123.1(16) . . ?
C31C C23D C23 111.4(13) . . ?
C24D C23D C23 124.9(11) . . ?
C25D C24D C23D 113.8(16) . . ?
C25D C24D C24D 111(3) . 3_566 ?
C23D C24D C24D 110.3(19) . 3_566 ?
C25D C24D H24D 107.2 . . ?
C23D C24D H24D 107.2 . . ?
C24D C24D H24D 107.2 3_566 . ?
C26 C25D C24D 115.7(18) . . ?
C26 C25D H25D 122.2 . . ?
C24D C25D H25D 122.2 . . ?
C25D C26 N21 115.6(13) . . ?
C25D C26 C26A 124.1(12) . . ?
N21 C26 C26A 119.13(11) . . ?
C25D C26 C25 13(2) . . ?
N21 C26 C25 123.10(13) . . ?
C26A C26 C25 117.77(13) . . ?
C27 C26A C31C 119.44(11) . . ?
C27 C26A C26 119.95(11) . . ?
C31C C26A C26 120.61(11) . . ?
O21 C27 C26A 122.05(11) . . ?
O21 C27 C27A 116.72(11) . . ?
C26A C27 C27A 121.21(11) . . ?
C28 C27A C31A 120.13(12) . . ?
C28 C27A C27 120.31(12) . . ?
C31A C27A C27 119.55(11) . . ?
C29 C28 C27A 120.35(13) . . ?
C29 C28 H28 119.8 . . ?
C27A C28 H28 119.8 . . ?
C28 C29 C30 119.85(14) . . ?
C28 C29 H29 120.1 . . ?
C30 C29 H29 120.1 . . ?
C31 C30 C29 120.47(14) . . ?
C31 C30 H30 119.8 . . ?
C29 C30 H30 119.8 . . ?
C30 C31 C31A 121.34(14) . . ?
C30 C31 H31 119.3 . . ?
C31A C31 H31 119.3 . . ?
C31 C31A C27A 117.85(13) . . ?
C31 C31A C31B 122.38(13) . . ?
C27A C31A C31B 119.77(12) . . ?
C21 C31B C31C 118.13(12) . . ?
C21 C31B C31A 122.63(13) . . ?
C31C C31B C31A 119.24(12) . . ?
C23D C31C C31B 122.9(11) . . ?
C23D C31C C23A 16.0(11) . . ?
C31B C31C C23A 119.72(13) . . ?
C23D C31C C26A 114.2(10) . . ?
C31B C31C C26A 120.79(12) . . ?
C23A C31C C26A 119.49(13) . . ?
C26 N21 C32 119.94(11) . . ?
C26 N21 B1 124.10(10) . . ?
C32 N21 B1 115.82(10) . . ?
N21 C32 C33 114.32(11) . . ?
N21 C32 H32A 108.7 . . ?
C33 C32 H32A 108.7 . . ?
N21 C32 H32B 108.7 . . ?
C33 C32 H32B 108.7 . . ?
H32A C32 H32B 107.6 . . ?
C38 C33 C34 118.81(13) . . ?
C38 C33 C32 120.77(12) . . ?
C34 C33 C32 120.42(13) . . ?
C33 C34 C35 120.39(15) . . ?
C33 C34 H34 119.8 . . ?
C35 C34 H34 119.8 . . ?
C36 C35 C34 120.33(16) . . ?
C36 C35 H35 119.8 . . ?
C34 C35 H35 119.8 . . ?
C35 C36 C37 119.35(14) . . ?
C35 C36 H36 120.3 . . ?
C37 C36 H36 120.3 . . ?
C36 C37 C38 120.50(14) . . ?
C36 C37 H37 119.8 . . ?
C38 C37 H37 119.8 . . ?
C33 C38 C37 120.61(13) . . ?
C33 C38 H38 119.7 . . ?
C37 C38 H38 119.7 . . ?

loop_
_geom_bond_atom_site_label_1
_geom_bond_atom_site_label_2
_geom_bond_distance
_geom_bond_site_symmetry_2
_geom_bond_publ_flag
B1 O1 1.4560(16) . ?
B1 O21 1.4829(16) . ?
B1 N1 1.5136(17) . ?
B1 N21 1.5539(18) . ?
O1 C7 1.3406(15) . ?
C1 C2 1.378(2) . ?
C1 C11B 1.4038(18) . ?
C1 H1 0.9500 . ?
C2 C3 1.388(2) . ?
C2 H2 0.9500 . ?
C3 C3A 1.342(10) . ?
C3 C3AD 1.437(6) . ?
C3 H3 0.9500 . ?
C3A C4 1.402(10) . ?
C3A C11C 1.515(9) . ?
C4 C5 1.377(13) . ?
C4 H4 0.9500 . ?
C5 C6 1.462(12) . ?
C5 H5 0.9500 . ?
C3AD C11C 1.376(7) . ?
C3AD C4D 1.515(6) . ?
C4D C5D 1.494(9) . ?
C4D C4D 1.621(6) 3_565 ?
C4D H4D 1.0000 . ?
C5D C6 1.338(9) . ?
C5D H5D 0.9500 . ?
C6 N1 1.3767(16) . ?
C6 C6A 1.4540(18) . ?
C6A C7 1.3783(18) . ?
C6A C11C 1.4403(18) . ?
C7 C7A 1.4394(17) . ?
C7A C8 1.4127(18) . ?
C7A C11A 1.4150(18) . ?
C8 C9 1.3762(19) . ?
C8 H8 0.9500 . ?
C9 C10 1.399(2) . ?
C9 H9 0.9500 . ?
C10 C11 1.373(2) . ?
C10 H10 0.9500 . ?
C11 C11A 1.4086(19) . ?
C11 H11 0.9500 . ?
C11A C11B 1.4529(19) . ?
C11B C11C 1.4135(18) . ?
N1 C12 1.4630(16) . ?
C12 C13 1.5149(18) . ?
C12 H12A 0.9900 . ?
C12 H12B 0.9900 . ?
C13 C18 1.3829(19) . ?
C13 C14 1.386(2) . ?
C14 C15 1.395(2) . ?
C14 H14 0.9500 . ?
C15 C16 1.378(2) . ?
C15 H15 0.9500 . ?
C16 C17 1.378(2) . ?
C16 H16 0.9500 . ?
C17 C18 1.383(2) . ?
C17 H17 0.9500 . ?
C18 H18 0.9500 . ?
O21 C27 1.3214(15) . ?
C21 C22 1.380(2) . ?
C21 C31B 1.4024(19) . ?
C21 H21 0.9500 . ?
C22 C23 1.378(2) . ?
C22 H22 0.9500 . ?
C23 C23A 1.390(2) . ?
C23 C23D 1.56(2) . ?
C23 H23 0.9500 . ?
C23A C31C 1.423(2) . ?
C23A C24 1.425(2) . ?
C24 C25 1.357(3) . ?
C24 H24 0.9500 . ?
C25 C26 1.440(2) . ?
C25 H25 0.9500 . ?
C23D C31C 1.378(11) . ?
C23D C24D 1.513(18) . ?
C24D C25D 1.48(2) . ?
C24D C24D 1.620(10) 3_566 ?
C24D H24D 1.0000 . ?
C25D C26 1.335(13) . ?
C25D H25D 0.9500 . ?
C26 N21 1.3439(16) . ?
C26 C26A 1.4368(17) . ?
C26A C27 1.3959(17) . ?
C26A C31C 1.4359(17) . ?
C27 C27A 1.4391(17) . ?
C27A C28 1.4119(18) . ?
C27A C31A 1.4128(18) . ?
C28 C29 1.3753(19) . ?
C28 H28 0.9500 . ?
C29 C30 1.396(2) . ?
C29 H29 0.9500 . ?
C30 C31 1.377(2) . ?
C30 H30 0.9500 . ?
C31 C31A 1.4064(19) . ?
C31 H31 0.9500 . ?
C31A C31B 1.4557(19) . ?
C31B C31C 1.4131(18) . ?
N21 C32 1.4738(16) . ?
C32 C33 1.5158(18) . ?
C32 H32A 0.9900 . ?
C32 H32B 0.9900 . ?
C33 C38 1.3824(19) . ?
C33 C34 1.385(2) . ?
C34 C35 1.393(2) . ?
C34 H34 0.9500 . ?
C35 C36 1.376(3) . ?
C35 H35 0.9500 . ?
C36 C37 1.379(2) . ?
C36 H36 0.9500 . ?
C37 C38 1.3850(19) . ?
C37 H37 0.9500 . ?
C38 H38 0.9500 . ?

loop_
_geom_torsion_atom_site_label_1
_geom_torsion_atom_site_label_2
_geom_torsion_atom_site_label_3
_geom_torsion_atom_site_label_4
_geom_torsion
_geom_torsion_site_symmetry_1
_geom_torsion_site_symmetry_2
_geom_torsion_site_symmetry_3
_geom_torsion_site_symmetry_4
_geom_torsion_publ_flag
O21 B1 O1 C7 -122.20(12) . . . . ?
N1 B1 O1 C7 -2.49(17) . . . . ?
N21 B1 O1 C7 120.08(12) . . . . ?
C11B C1 C2 C3 -1.8(2) . . . . ?
C1 C2 C3 C3A 12.4(4) . . . . ?
C1 C2 C3 C3AD -6.4(3) . . . . ?
C2 C3 C3A C4 175.0(4) . . . . ?
C3AD C3 C3A C4 -104(2) . . . . ?
C2 C3 C3A C11C -19.1(7) . . . . ?
C3AD C3 C3A C11C 62(2) . . . . ?
C3 C3A C4 C5 172.2(6) . . . . ?
C11C C3A C4 C5 6.5(8) . . . . ?
C3A C4 C5 C6 -4.4(10) . . . . ?
C3A C3 C3AD C11C -92(2) . . . . ?
C2 C3 C3AD C11C 16.7(5) . . . . ?
C3A C3 C3AD C4D 84(2) . . . . ?
C2 C3 C3AD C4D -167.5(2) . . . . ?
C11C C3AD C4D C5D 24.4(5) . . . . ?
C3 C3AD C4D C5D -151.4(4) . . . . ?
C11C C3AD C4D C4D -97.6(4) . . . 3_565 ?
C3 C3AD C4D C4D 86.6(4) . . . 3_565 ?
C3AD C4D C5D C6 -23.3(5) . . . . ?
C4D C4D C5D C6 98.2(5) 3_565 . . . ?
C4D C5D C6 N1 -167.2(3) . . . . ?
C4D C5D C6 C6A 5.9(5) . . . . ?
C4D C5D C6 C5 89(3) . . . . ?
C4 C5 C6 C5D -102(4) . . . . ?
C4 C5 C6 N1 171.9(5) . . . . ?
C4 C5 C6 C6A 3.0(8) . . . . ?
C5D C6 C6A C7 -170.9(3) . . . . ?
N1 C6 C6A C7 2.51(19) . . . . ?
C5 C6 C6A C7 172.3(4) . . . . ?
C5D C6 C6A C11C 12.5(3) . . . . ?
N1 C6 C6A C11C -174.06(11) . . . . ?
C5 C6 C6A C11C -4.3(4) . . . . ?
B1 O1 C7 C6A -3.55(18) . . . . ?
B1 O1 C7 C7A 178.20(10) . . . . ?
C11C C6A C7 O1 -179.63(11) . . . . ?
C6 C6A C7 O1 3.8(2) . . . . ?
C11C C6A C7 C7A -1.47(19) . . . . ?
C6 C6A C7 C7A -178.04(11) . . . . ?
O1 C7 C7A C8 0.80(18) . . . . ?
C6A C7 C7A C8 -177.47(12) . . . . ?
O1 C7 C7A C11A 179.86(10) . . . . ?
C6A C7 C7A C11A 1.59(19) . . . . ?
C11A C7A C8 C9 -1.2(2) . . . . ?
C7 C7A C8 C9 177.81(12) . . . . ?
C7A C8 C9 C10 -0.7(2) . . . . ?
C8 C9 C10 C11 1.9(2) . . . . ?
C9 C10 C11 C11A -1.1(2) . . . . ?
C10 C11 C11A C7A -0.8(2) . . . . ?
C10 C11 C11A C11B -178.99(13) . . . . ?
C8 C7A C11A C11 1.99(19) . . . . ?
C7 C7A C11A C11 -177.07(12) . . . . ?
C8 C7A C11A C11B -179.79(11) . . . . ?
C7 C7A C11A C11B 1.15(18) . . . . ?
C2 C1 C11B C11C 0.1(2) . . . . ?
C2 C1 C11B C11A -179.98(13) . . . . ?
C11 C11A C11B C1 -5.7(2) . . . . ?
C7A C11A C11B C1 176.20(12) . . . . ?
C11 C11A C11B C11C 174.19(13) . . . . ?
C7A C11A C11B C11C -3.94(19) . . . . ?
C3 C3AD C11C C11B -18.5(5) . . . . ?
C4D C3AD C11C C11B 165.6(2) . . . . ?
C3 C3AD C11C C6A 167.6(3) . . . . ?
C4D C3AD C11C C6A -8.2(4) . . . . ?
C3 C3AD C11C C3A 72(2) . . . . ?
C4D C3AD C11C C3A -104(2) . . . . ?
C1 C11B C11C C3AD 10.3(3) . . . . ?
C11A C11B C11C C3AD -169.6(3) . . . . ?
C1 C11B C11C C6A -176.02(12) . . . . ?
C11A C11B C11C C6A 4.1(2) . . . . ?
C1 C11B C11C C3A -7.5(4) . . . . ?
C11A C11B C11C C3A 172.7(3) . . . . ?
C7 C6A C11C C3AD 172.3(3) . . . . ?
C6 C6A C11C C3AD -11.0(3) . . . . ?
C7 C6A C11C C11B -1.4(2) . . . . ?
C6 C6A C11C C11B 175.18(12) . . . . ?
C7 C6A C11C C3A -169.9(3) . . . . ?
C6 C6A C11C C3A 6.7(4) . . . . ?
C3 C3A C11C C3AD -82(2) . . . . ?
C4 C3A C11C C3AD 85(2) . . . . ?
C3 C3A C11C C11B 16.7(6) . . . . ?
C4 C3A C11C C11B -176.5(3) . . . . ?
C3 C3A C11C C6A -174.6(3) . . . . ?
C4 C3A C11C C6A -7.8(6) . . . . ?
C5D C6 N1 C12 -5.0(3) . . . . ?
C6A C6 N1 C12 -178.33(11) . . . . ?
C5 C6 N1 C12 12.7(5) . . . . ?
C5D C6 N1 B1 164.2(3) . . . . ?
C6A C6 N1 B1 -9.05(18) . . . . ?
C5 C6 N1 B1 -178.1(4) . . . . ?
O1 B1 N1 C6 9.01(17) . . . . ?
O21 B1 N1 C6 127.28(12) . . . . ?
N21 B1 N1 C6 -112.24(13) . . . . ?
O1 B1 N1 C12 178.35(10) . . . . ?
O21 B1 N1 C12 -63.37(14) . . . . ?
N21 B1 N1 C12 57.11(13) . . . . ?
C6 N1 C12 C13 -70.38(15) . . . . ?
B1 N1 C12 C13 119.71(13) . . . . ?
N1 C12 C13 C18 -45.44(18) . . . . ?
N1 C12 C13 C14 134.08(16) . . . . ?
C18 C13 C14 C15 0.1(3) . . . . ?
C12 C13 C14 C15 -179.45(18) . . . . ?
C13 C14 C15 C16 -0.1(4) . . . . ?
C14 C15 C16 C17 0.3(3) . . . . ?
C15 C16 C17 C18 -0.4(3) . . . . ?
C14 C13 C18 C17 -0.2(2) . . . . ?
C12 C13 C18 C17 179.33(13) . . . . ?
C16 C17 C18 C13 0.4(2) . . . . ?
O1 B1 O21 C27 -118.07(12) . . . . ?
N1 B1 O21 C27 120.01(12) . . . . ?
N21 B1 O21 C27 -1.16(17) . . . . ?
C31B C21 C22 C23 0.6(2) . . . . ?
C21 C22 C23 C23A 0.5(2) . . . . ?
C21 C22 C23 C23D -15.0(11) . . . . ?
C22 C23 C23A C31C -1.8(2) . . . . ?
C23D C23 C23A C31C 84(2) . . . . ?
C22 C23 C23A C24 -179.47(14) . . . . ?
C23D C23 C23A C24 -94(2) . . . . ?
C23 C23A C24 C25 178.6(2) . . . . ?
C31C C23A C24 C25 0.9(3) . . . . ?
C23A C24 C25 C26 0.4(4) . . . . ?
C22 C23 C23D C31C 29(2) . . . . ?
C23A C23 C23D C31C -73(2) . . . . ?
C22 C23 C23D C24D -160.5(15) . . . . ?
C23A C23 C23D C24D 98(4) . . . . ?
C31C C23D C24D C25D 28(4) . . . . ?
C23 C23D C24D C25D -142(3) . . . . ?
C31C C23D C24D C24D -98(3) . . . 3_566 ?
C23 C23D C24D C24D 92(3) . . . 3_566 ?
C23D C24D C25D C26 -29(5) . . . . ?
C24D C24D C25D C26 96(4) 3_566 . . . ?
C24D C25D C26 N21 -157(2) . . . . ?
C24D C25D C26 C26A 10(5) . . . . ?
C24D C25D C26 C25 75(5) . . . . ?
C24 C25 C26 C25D -123(6) . . . . ?
C24 C25 C26 N21 178.16(18) . . . . ?
C24 C25 C26 C26A -1.4(3) . . . . ?
C25D C26 C26A C27 -166(3) . . . . ?
N21 C26 C26A C27 1.16(18) . . . . ?
C25 C26 C26A C27 -179.31(17) . . . . ?
C25D C26 C26A C31C 14(3) . . . . ?
N21 C26 C26A C31C -178.51(11) . . . . ?
C25 C26 C26A C31C 1.0(2) . . . . ?
B1 O21 C27 C26A -1.69(19) . . . . ?
B1 O21 C27 C27A 179.51(11) . . . . ?
C31C C26A C27 O21 -178.43(11) . . . . ?
C26 C26A C27 O21 1.89(18) . . . . ?
C31C C26A C27 C27A 0.31(18) . . . . ?
C26 C26A C27 C27A -179.36(11) . . . . ?
O21 C27 C27A C28 -0.34(18) . . . . ?
C26A C27 C27A C28 -179.15(12) . . . . ?
O21 C27 C27A C31A 178.49(11) . . . . ?
C26A C27 C27A C31A -0.32(19) . . . . ?
C31A C27A C28 C29 -0.4(2) . . . . ?
C27 C27A C28 C29 178.46(13) . . . . ?
C27A C28 C29 C30 -0.2(2) . . . . ?
C28 C29 C30 C31 0.8(3) . . . . ?
C29 C30 C31 C31A -0.9(3) . . . . ?
C30 C31 C31A C27A 0.3(2) . . . . ?
C30 C31 C31A C31B -178.56(15) . . . . ?
C28 C27A C31A C31 0.3(2) . . . . ?
C27 C27A C31A C31 -178.50(13) . . . . ?
C28 C27A C31A C31B 179.20(12) . . . . ?
C27 C27A C31A C31B 0.36(19) . . . . ?
C22 C21 C31B C31C -0.4(2) . . . . ?
C22 C21 C31B C31A 179.22(14) . . . . ?
C31 C31A C31B C21 -1.2(2) . . . . ?
C27A C31A C31B C21 179.98(13) . . . . ?
C31 C31A C31B C31C 178.39(13) . . . . ?
C27A C31A C31B C31C -0.4(2) . . . . ?
C24D C23D C31C C31B 159.0(14) . . . . ?
C23 C23D C31C C31B -30(2) . . . . ?
C24D C23D C31C C23A -118(5) . . . . ?
C23 C23D C31C C23A 53(3) . . . . ?
C24D C23D C31C C26A -5(3) . . . . ?
C23 C23D C31C C26A 166.5(11) . . . . ?
C21 C31B C31C C23D 17.5(14) . . . . ?
C31A C31B C31C C23D -162.2(14) . . . . ?
C21 C31B C31C C23A -0.9(2) . . . . ?
C31A C31B C31C C23A 179.47(13) . . . . ?
C21 C31B C31C C26A -179.96(12) . . . . ?
C31A C31B C31C C26A 0.41(19) . . . . ?
C23 C23A C31C C23D -104(4) . . . . ?
C24 C23A C31C C23D 73(4) . . . . ?
C23 C23A C31C C31B 2.0(2) . . . . ?
C24 C23A C31C C31B 179.73(12) . . . . ?
C23 C23A C31C C26A -178.92(13) . . . . ?
C24 C23A C31C C26A -1.2(2) . . . . ?
C27 C26A C31C C23D 163.6(13) . . . . ?
C26 C26A C31C C23D -16.7(13) . . . . ?
C27 C26A C31C C31B -0.37(18) . . . . ?
C26 C26A C31C C31B 179.31(11) . . . . ?
C27 C26A C31C C23A -179.43(13) . . . . ?
C26 C26A C31C C23A 0.25(19) . . . . ?
C25D C26 N21 C32 -12(2) . . . . ?
C26A C26 N21 C32 -179.90(11) . . . . ?
C25 C26 N21 C32 0.6(2) . . . . ?
C25D C26 N21 B1 164(2) . . . . ?
C26A C26 N21 B1 -4.37(18) . . . . ?
C25 C26 N21 B1 176.13(18) . . . . ?
O1 B1 N21 C26 120.18(12) . . . . ?
O21 B1 N21 C26 4.26(17) . . . . ?
N1 B1 N21 C26 -116.02(13) . . . . ?
O1 B1 N21 C32 -64.11(14) . . . . ?
O21 B1 N21 C32 179.97(10) . . . . ?
N1 B1 N21 C32 59.68(13) . . . . ?
C26 N21 C32 C33 -65.74(16) . . . . ?
B1 N21 C32 C33 118.36(13) . . . . ?
N21 C32 C33 C38 -45.24(18) . . . . ?
N21 C32 C33 C34 134.27(16) . . . . ?
C38 C33 C34 C35 0.6(3) . . . . ?
C32 C33 C34 C35 -178.90(19) . . . . ?
C33 C34 C35 C36 -0.3(4) . . . . ?
C34 C35 C36 C37 0.1(4) . . . . ?
C35 C36 C37 C38 -0.2(3) . . . . ?
C34 C33 C38 C37 -0.7(2) . . . . ?
C32 C33 C38 C37 178.78(13) . . . . ?
C36 C37 C38 C33 0.5(2) . . . . ?
